data_2016793
loop_
_publ_author_name
'Hector, Andrew L.'
'Jura, Marek'
'Levason, William'
'Reid, Gillian'
'Reid, Stuart D.'
'Webster, Michael'

_publ_section_title
;
 [{Cp~2~(^<i>t^</i>BuSe)Nb}~2~<i>E</i>] (<i>E</i> = O and Se) with
 bridging oxide or selenide ligands
;
_journal_coeditor_code BM3060
_journal_issue 10
_journal_name_full 'Acta Crystallographica Section C'
_journal_page_first m321
_journal_page_last m323
_journal_paper_doi 10.1107/S0108270108025055
_journal_volume 64
_journal_year 2008
_chemical_formula_iupac '[Nb2 (C5 H5)4 (C4 H9 Se)2 Se]'
_chemical_formula_moiety 'C28 H38 Nb2 Se3'
_chemical_formula_structural '[Nb2 (C5 H5)4 (C4 H9 Se)2 Se]'
_chemical_formula_sum 'C28 H38 Nb2 Se3'
_chemical_formula_weight 797.28
_chemical_name_systematic
;
\m-selenido-bis[(tert-butylselenolato)bis(\h^5^-cyclopentadienyl)niobium(IV)]
;
_space_group_IT_number 15
_symmetry_cell_setting monoclinic
_symmetry_space_group_name_Hall '-C 2yc'
_symmetry_space_group_name_H-M 'C 1 2/c 1'
_atom_sites_solution_hydrogens geom
_atom_sites_solution_primary direct
_atom_sites_solution_secondary difmap
_audit_creation_method 'SHELXL97 + hand edit'
_cell_angle_alpha 90.00
_cell_angle_beta 121.29(2)
_cell_angle_gamma 90.00
_cell_formula_units_Z 8
_cell_length_a 31.583(8)
_cell_length_b 7.9548(15)
_cell_length_c 26.520(7)
_cell_measurement_reflns_used 10429
_cell_measurement_temperature 120(2)
_cell_measurement_theta_max 27.48
_cell_measurement_theta_min 2.91
_cell_volume 5694(3)
_computing_cell_refinement
;
COLLECT (Nonius, 1998) and DENZO (Otwinowski & Minor, 1997)
;
_computing_data_collection
;
COLLECT (Nonius, 1998) and DENZO (Otwinowski & Minor, 1997)
;
_computing_data_reduction
;
COLLECT (Nonius, 1998) and DENZO (Otwinowski & Minor, 1997)
;
_computing_molecular_graphics 'ORTEPII (Johnson, 1976)'
_computing_publication_material 'SHELXL97 (Sheldrick, 2008)'
_computing_structure_refinement 'SHELXL97 (Sheldrick, 2008)'
_computing_structure_solution 'SHELXS97 (Sheldrick, 2008)'
_diffrn_ambient_temperature 120(2)
_diffrn_measured_fraction_theta_full 0.993
_diffrn_measured_fraction_theta_max 0.993
_diffrn_measurement_device_type 'Bruker Nonius 95mm CCD camera on \k-goniostat'
_diffrn_measurement_method '\f and \w scans'
_diffrn_radiation_monochromator graphite
_diffrn_radiation_source 'Bruker Nonius FR591 rotating anode'
_diffrn_radiation_type MoK\a
_diffrn_radiation_wavelength 0.71073
_diffrn_reflns_av_R_equivalents 0.0832
_diffrn_reflns_av_sigmaI/netI 0.0763
_diffrn_reflns_limit_h_max 40
_diffrn_reflns_limit_h_min -40
_diffrn_reflns_limit_k_max 10
_diffrn_reflns_limit_k_min -10
_diffrn_reflns_limit_l_max 34
_diffrn_reflns_limit_l_min -34
_diffrn_reflns_number 31432
_diffrn_reflns_theta_full 27.57
_diffrn_reflns_theta_max 27.57
_diffrn_reflns_theta_min 2.99
_diffrn_standards_number 0
_exptl_absorpt_coefficient_mu 4.656
_exptl_absorpt_correction_T_max 0.7560
_exptl_absorpt_correction_T_min 0.5136
_exptl_absorpt_correction_type multi-scan
_exptl_absorpt_process_details '(SADABS; Sheldrick, 2007)'
_exptl_crystal_colour blue
_exptl_crystal_density_diffrn 1.860
_exptl_crystal_density_method 'not measured'
_exptl_crystal_description block
_exptl_crystal_F_000 3120
_exptl_crystal_size_max 0.12
_exptl_crystal_size_mid 0.09
_exptl_crystal_size_min 0.06
_refine_diff_density_max 0.788
_refine_diff_density_min -0.817
_refine_ls_extinction_method none
_refine_ls_goodness_of_fit_ref 1.022
_refine_ls_hydrogen_treatment constr
_refine_ls_matrix_type full
_refine_ls_number_parameters 298
_refine_ls_number_reflns 6538
_refine_ls_number_restraints 1
_refine_ls_restrained_S_all 1.041
_refine_ls_R_factor_all 0.0744
_refine_ls_R_factor_gt 0.0413
_refine_ls_shift/su_max 0.001
_refine_ls_shift/su_mean 0.000
_refine_ls_structure_factor_coef Fsqd
_refine_ls_weighting_details 'w = 1/[\s^2^(Fo^2^)+(0.0168P)^2^+15.2700P] where P=(Fo^2^+2Fc^2^)/3'
_refine_ls_weighting_scheme calc
_refine_ls_wR_factor_gt 0.0668
_refine_ls_wR_factor_ref 0.0746
_reflns_number_gt 4694
_reflns_number_total 6538
_reflns_threshold_expression I>2\s(I)
_cod_data_source_file bm3060.cif
_cod_data_source_block II
_cod_original_sg_symbol_H-M 'C 2/c'
_cod_database_code 2016793
_cod_database_fobs_code 2016793

loop_
_symmetry_equiv_pos_as_xyz
'x, y, z'
'-x, y, -z+1/2'
'x+1/2, y+1/2, z'
'-x+1/2, y+1/2, -z+1/2'
'-x, -y, -z'
'x, -y, z-1/2'
'-x+1/2, -y+1/2, -z'
'x+1/2, -y+1/2, z-1/2'

loop_
_atom_site_type_symbol
_atom_site_label
_atom_site_fract_x
_atom_site_fract_y
_atom_site_fract_z
_atom_site_U_iso_or_equiv
_atom_site_adp_type
_atom_site_calc_flag
_atom_site_refinement_flags
_atom_site_occupancy
Nb Nb1 0.063734(15) 0.52132(5) 0.144254(19) 0.01341(10) Uani d . 1
Nb Nb2 0.198133(15) 0.32688(5) 0.125843(18) 0.01238(10) Uani d . 1
Se Se1 0.134400(17) 0.44206(6) 0.25388(2) 0.01579(11) Uani d . 1
Se Se2 0.134871(17) 0.52506(5) 0.12505(2) 0.01444(11) Uani d . 1
Se Se3 0.124085(18) 0.23327(6) 0.02186(2) 0.01689(12) Uani d . 1
C C1 0.11269(18) 0.3866(6) 0.3112(2) 0.0188(11) Uani d . 1
C C2 0.16075(19) 0.3821(7) 0.3716(2) 0.0288(13) Uani d . 1
H H2A 0.1827 0.2950 0.3717 0.043 Uiso calc R 1
H H2B 0.1530 0.3569 0.4022 0.043 Uiso calc R 1
H H2C 0.1772 0.4916 0.3797 0.043 Uiso calc R 1
C C3 0.07857(19) 0.5230(6) 0.3110(2) 0.0258(12) Uani d . 1
H H3A 0.0478 0.5253 0.2724 0.039 Uiso calc R 1
H H3B 0.0951 0.6325 0.3187 0.039 Uiso calc R 1
H H3C 0.0710 0.4987 0.3417 0.039 Uiso calc R 1
C C4 0.0873(2) 0.2148(6) 0.2982(2) 0.0266(12) Uani d . 1
H H4A 0.0564 0.2179 0.2597 0.040 Uiso calc R 1
H H4B 0.0799 0.1876 0.3288 0.040 Uiso calc R 1
H H4C 0.1094 0.1289 0.2978 0.040 Uiso calc R 1
C C5 0.14054(18) 0.0507(5) -0.0190(2) 0.0189(11) Uani d . 1
C C6 0.19286(18) -0.0164(6) 0.0181(2) 0.0226(12) Uani d . 1
H H6A 0.1975 -0.0653 0.0545 0.034 Uiso calc R 1
H H6B 0.2165 0.0757 0.0278 0.034 Uiso calc R 1
H H6C 0.1984 -0.1029 -0.0042 0.034 Uiso calc R 1
C C7 0.1325(2) 0.1278(6) -0.0755(2) 0.0286(13) Uani d . 1
H H7A 0.0985 0.1703 -0.0990 0.043 Uiso calc R 1
H H7B 0.1379 0.0422 -0.0982 0.043 Uiso calc R 1
H H7C 0.1558 0.2206 -0.0660 0.043 Uiso calc R 1
C C8 0.10316(19) -0.0903(6) -0.0334(2) 0.0279(13) Uani d . 1
H H8A 0.0695 -0.0456 -0.0575 0.042 Uiso calc R 1
H H8B 0.1077 -0.1366 0.0034 0.042 Uiso calc R 1
H H8C 0.1083 -0.1791 -0.0552 0.042 Uiso calc R 1
C C9 0.04568(17) 0.2209(5) 0.1467(2) 0.0169(11) Uani d . 1
H H9 0.0674 0.1508 0.1789 0.020 Uiso calc R 1
C C10 0.00674(17) 0.3205(5) 0.1427(2) 0.0175(11) Uani d . 1
H H10 -0.0017 0.3312 0.1722 0.021 Uiso calc R 1
C C11 -0.01703(18) 0.4002(6) 0.0874(2) 0.0244(12) Uani d . 1
H H11 -0.0449 0.4728 0.0722 0.029 Uiso calc R 1
C C12 0.00814(19) 0.3526(5) 0.0591(2) 0.0260(13) Uani d . 1
H H12 0.0002 0.3891 0.0210 0.031 Uiso calc RD 1
C C13 0.04664(19) 0.2436(5) 0.0952(2) 0.0217(12) Uani d . 1
H H13 0.0694 0.1939 0.0864 0.026 Uiso calc R 1
C C14 0.05650(18) 0.7993(5) 0.1043(2) 0.0169(11) Uani d . 1
H H14 0.0632 0.8145 0.0735 0.020 Uiso calc R 1
C C15 0.09097(18) 0.8104(5) 0.1654(2) 0.0165(11) Uani d . 1
H H15 0.1253 0.8348 0.1830 0.020 Uiso calc R 1
C C16 0.06628(19) 0.7796(5) 0.1961(2) 0.0220(12) Uani d . 1
H H16 0.0808 0.7806 0.2377 0.026 Uiso calc R 1
C C17 0.0164(2) 0.7471(6) 0.1541(3) 0.0258(13) Uani d . 1
H H17 -0.0088 0.7203 0.1622 0.031 Uiso calc R 1
C C18 0.01032(19) 0.7614(6) 0.0975(2) 0.0240(12) Uani d . 1
H H18 -0.0199 0.7476 0.0609 0.029 Uiso calc R 1
C C19 0.17465(18) 0.1478(5) 0.1818(2) 0.0189(11) Uani d . 1
H H19 0.1433 0.1615 0.1781 0.023 Uiso calc R 1
C C20 0.21813(18) 0.2346(6) 0.2217(2) 0.0187(11) Uani d . 1
H H20 0.2214 0.3170 0.2495 0.022 Uiso calc R 1
C C21 0.25566(19) 0.1768(6) 0.2129(2) 0.0200(11) Uani d . 1
H H21 0.2893 0.2115 0.2345 0.024 Uiso calc R 1
C C22 0.23512(17) 0.0582(5) 0.1664(2) 0.0169(11) Uani d . 1
H H22 0.2521 0.0024 0.1504 0.020 Uiso calc R 1
C C23 0.18491(18) 0.0382(5) 0.1484(2) 0.0173(11) Uani d . 1
H H23 0.1621 -0.0365 0.1188 0.021 Uiso calc R 1
C C24 0.27442(17) 0.4879(6) 0.1641(2) 0.0204(11) Uani d . 1
H H24 0.2979 0.4889 0.2053 0.024 Uiso calc R 1
C C25 0.23515(18) 0.5995(6) 0.1337(2) 0.0206(11) Uani d . 1
H H25 0.2274 0.6910 0.1505 0.025 Uiso calc R 1
C C26 0.20886(19) 0.5536(6) 0.0736(2) 0.0224(12) Uani d . 1
H H26 0.1800 0.6070 0.0430 0.027 Uiso calc R 1
C C27 0.23307(19) 0.4147(6) 0.0675(2) 0.0221(12) Uani d . 1
H H27 0.2237 0.3582 0.0317 0.027 Uiso calc R 1
C C28 0.27310(18) 0.3733(6) 0.1229(2) 0.0230(12) Uani d . 1
H H28 0.2956 0.2833 0.1313 0.028 Uiso calc R 1

loop_
_atom_site_aniso_label
_atom_site_aniso_U_11
_atom_site_aniso_U_22
_atom_site_aniso_U_33
_atom_site_aniso_U_12
_atom_site_aniso_U_13
_atom_site_aniso_U_23
Nb1 0.0124(2) 0.0117(2) 0.0151(2) -0.00047(17) 0.00641(19) -0.00036(17)
Nb2 0.0131(2) 0.0117(2) 0.0123(2) 0.00000(16) 0.00653(19) -0.00005(17)
Se1 0.0136(3) 0.0200(3) 0.0144(3) 0.00012(19) 0.0077(2) 0.0003(2)
Se2 0.0157(3) 0.0132(2) 0.0150(2) 0.00153(19) 0.0084(2) 0.00067(19)
Se3 0.0151(3) 0.0189(3) 0.0128(3) 0.0020(2) 0.0046(2) -0.0016(2)
C1 0.021(3) 0.022(3) 0.016(3) -0.002(2) 0.012(2) 0.001(2)
C2 0.027(3) 0.043(3) 0.016(3) 0.001(3) 0.010(3) 0.004(2)
C3 0.027(3) 0.031(3) 0.030(3) -0.002(2) 0.023(3) -0.004(2)
C4 0.032(3) 0.025(3) 0.026(3) -0.003(2) 0.018(3) 0.004(2)
C5 0.020(3) 0.016(3) 0.020(3) -0.001(2) 0.010(2) -0.002(2)
C6 0.025(3) 0.022(3) 0.020(3) 0.001(2) 0.011(2) -0.005(2)
C7 0.031(3) 0.037(3) 0.016(3) 0.006(3) 0.011(3) 0.000(2)
C8 0.029(3) 0.026(3) 0.030(3) -0.007(2) 0.017(3) -0.013(2)
C9 0.019(3) 0.009(2) 0.022(3) -0.0036(19) 0.010(2) -0.003(2)
C10 0.012(3) 0.019(3) 0.021(3) -0.007(2) 0.008(2) -0.004(2)
C11 0.011(3) 0.016(3) 0.032(3) -0.007(2) 0.001(3) -0.004(2)
C12 0.033(3) 0.020(3) 0.014(3) -0.013(2) 0.004(3) -0.002(2)
C13 0.030(3) 0.009(2) 0.029(3) -0.005(2) 0.018(3) -0.004(2)
C14 0.021(3) 0.008(2) 0.021(3) 0.0024(19) 0.011(2) 0.003(2)
C15 0.015(3) 0.010(2) 0.022(3) -0.0010(19) 0.008(2) -0.002(2)
C16 0.031(3) 0.011(2) 0.026(3) 0.002(2) 0.016(3) -0.001(2)
C17 0.027(3) 0.014(3) 0.050(4) 0.002(2) 0.030(3) 0.003(2)
C18 0.017(3) 0.016(3) 0.031(3) 0.008(2) 0.007(3) 0.002(2)
C19 0.019(3) 0.020(3) 0.022(3) 0.002(2) 0.014(2) 0.007(2)
C20 0.027(3) 0.016(2) 0.009(2) 0.006(2) 0.007(2) 0.0042(19)
C21 0.017(3) 0.020(3) 0.019(3) 0.007(2) 0.007(2) 0.005(2)
C22 0.017(3) 0.013(2) 0.021(3) 0.008(2) 0.010(2) 0.004(2)
C23 0.022(3) 0.010(2) 0.020(3) 0.000(2) 0.011(2) 0.005(2)
C24 0.014(3) 0.024(3) 0.021(3) -0.009(2) 0.008(2) -0.002(2)
C25 0.021(3) 0.015(3) 0.034(3) -0.008(2) 0.020(3) -0.005(2)
C26 0.023(3) 0.021(3) 0.024(3) -0.005(2) 0.013(3) 0.005(2)
C27 0.030(3) 0.020(3) 0.028(3) -0.006(2) 0.023(3) -0.007(2)
C28 0.016(3) 0.018(3) 0.043(3) -0.005(2) 0.021(3) -0.001(2)

loop_
_atom_type_symbol
_atom_type_description
_atom_type_scat_dispersion_real
_atom_type_scat_dispersion_imag
_atom_type_scat_source
C C 0.0033 0.0016 'International Tables Vol C Tables 4.2.6.8 and 6.1.1.4'
H H 0.0000 0.0000 'International Tables Vol C Tables 4.2.6.8 and 6.1.1.4'
Se Se -0.0929 2.2259 'International Tables Vol C Tables 4.2.6.8 and 6.1.1.4'
Nb Nb -2.0727 0.6215 'International Tables Vol C Tables 4.2.6.8 and 6.1.1.4'

loop_
_geom_angle_atom_site_label_1
_geom_angle_atom_site_label_2
_geom_angle_atom_site_label_3
_geom_angle
_geom_angle_publ_flag
Nb2 Se2 Nb1 139.76(2) y
Se2 Nb1 Se1 83.97(3) y
Se2 Nb2 Se3 84.24(3) y
C1 Se1 Nb1 117.06(14) y
C5 Se3 Nb2 115.22(14) y
C3 C1 Se1 111.0(3) y
C4 C1 Se1 111.7(3) y
C2 C1 Se1 104.7(3) y
C6 C5 Se3 113.6(3) y
C7 C5 Se3 106.3(3) y
C8 C5 Se3 106.2(3) y
C11 Nb1 C10 34.17(16) ?
C11 Nb1 C14 105.42(17) ?
C10 Nb1 C14 134.96(16) ?
C11 Nb1 C15 131.63(16) ?
C10 Nb1 C15 144.46(16) ?
C14 Nb1 C15 33.94(15) ?
C11 Nb1 C18 76.30(17) ?
C10 Nb1 C18 101.55(16) ?
C14 Nb1 C18 33.84(16) ?
C15 Nb1 C18 55.78(16) ?
C11 Nb1 C12 33.83(17) ?
C10 Nb1 C12 55.90(16) ?
C14 Nb1 C12 103.94(16) ?
C15 Nb1 C12 137.88(16) ?
C18 Nb1 C12 89.10(17) ?
C11 Nb1 C17 81.44(18) ?
C10 Nb1 C17 89.74(16) ?
C14 Nb1 C17 56.51(16) ?
C15 Nb1 C17 55.83(16) ?
C18 Nb1 C17 33.93(16) ?
C12 Nb1 C17 108.69(18) ?
C11 Nb1 C16 113.89(17) ?
C10 Nb1 C16 112.00(16) ?
C14 Nb1 C16 56.34(16) ?
C15 Nb1 C16 33.70(15) ?
C18 Nb1 C16 55.74(17) ?
C12 Nb1 C16 141.68(18) ?
C17 Nb1 C16 33.36(16) ?
C11 Nb1 C9 55.96(16) ?
C10 Nb1 C9 33.98(15) ?
C14 Nb1 C9 158.42(16) ?
C15 Nb1 C9 167.31(16) ?
C18 Nb1 C9 131.99(16) ?
C12 Nb1 C9 54.66(15) ?
C17 Nb1 C9 123.27(16) ?
C16 Nb1 C9 137.65(16) ?
C11 Nb1 C13 55.90(17) ?
C10 Nb1 C13 55.85(16) ?
C14 Nb1 C13 129.93(16) ?
C15 Nb1 C13 157.61(16) ?
C18 Nb1 C13 122.05(17) ?
C12 Nb1 C13 33.00(16) ?
C17 Nb1 C13 137.33(17) ?
C16 Nb1 C13 167.79(17) ?
C9 Nb1 C13 32.73(15) ?
C11 Nb1 Se2 129.92(13) ?
C10 Nb1 Se2 137.60(11) ?
C14 Nb1 Se2 78.08(12) ?
C15 Nb1 Se2 77.91(11) ?
C18 Nb1 Se2 109.90(13) ?
C12 Nb1 Se2 96.18(13) ?
C17 Nb1 Se2 131.82(12) ?
C16 Nb1 Se2 109.07(12) ?
C9 Nb1 Se2 104.84(11) ?
C13 Nb1 Se2 83.10(12) ?
C11 Nb1 Se1 127.43(13) ?
C10 Nb1 Se1 93.27(12) ?
C14 Nb1 Se1 122.10(11) ?
C15 Nb1 Se1 88.66(11) ?
C18 Nb1 Se1 135.43(13) ?
C12 Nb1 Se1 132.65(11) ?
C17 Nb1 Se1 105.68(14) ?
C16 Nb1 Se1 79.71(12) ?
C9 Nb1 Se1 79.41(11) ?
C13 Nb1 Se1 101.11(12) ?
C21 Nb2 C20 34.05(16) ?
C21 Nb2 C26 131.94(17) ?
C20 Nb2 C26 143.47(16) ?
C21 Nb2 C22 34.31(15) ?
C20 Nb2 C22 56.88(16) ?
C26 Nb2 C22 138.06(17) ?
C21 Nb2 C25 105.89(17) ?
C20 Nb2 C25 109.51(16) ?
C26 Nb2 C25 33.97(16) ?
C22 Nb2 C25 131.06(16) ?
C21 Nb2 C27 113.02(17) ?
C20 Nb2 C27 144.07(17) ?
C26 Nb2 C27 33.74(15) ?
C22 Nb2 C27 105.39(16) ?
C25 Nb2 C27 55.72(16) ?
C21 Nb2 C19 55.78(17) ?
C20 Nb2 C19 33.82(15) ?
C26 Nb2 C19 165.82(16) ?
C22 Nb2 C19 55.81(15) ?
C25 Nb2 C19 139.33(16) ?
C27 Nb2 C19 160.37(15) ?
C21 Nb2 C24 76.63(17) ?
C20 Nb2 C24 93.46(17) ?
C26 Nb2 C24 55.97(16) ?
C22 Nb2 C24 97.77(16) ?
C25 Nb2 C24 33.30(15) ?
C27 Nb2 C24 55.56(17) ?
C19 Nb2 C24 127.04(17) ?
C21 Nb2 C28 80.95(17) ?
C20 Nb2 C28 110.85(18) ?
C26 Nb2 C28 55.78(17) ?
C22 Nb2 C28 83.96(16) ?
C25 Nb2 C28 55.48(16) ?
C27 Nb2 C28 33.24(16) ?
C19 Nb2 C28 135.80(17) ?
C24 Nb2 C28 33.58(15) ?
C21 Nb2 C23 55.86(16) ?
C20 Nb2 C23 56.01(15) ?
C26 Nb2 C23 158.81(16) ?
C22 Nb2 C23 33.59(15) ?
C25 Nb2 C23 161.75(17) ?
C27 Nb2 C23 127.93(15) ?
C19 Nb2 C23 33.11(14) ?
C24 Nb2 C23 130.15(16) ?
C28 Nb2 C23 116.05(16) ?
C21 Nb2 Se2 121.30(12) ?
C20 Nb2 Se2 88.37(12) ?
C26 Nb2 Se2 82.81(12) ?
C22 Nb2 Se2 138.89(11) ?
C25 Nb2 Se2 77.72(11) ?
C27 Nb2 Se2 115.69(12) ?
C19 Nb2 Se2 83.15(11) ?
C24 Nb2 Se2 106.32(11) ?
C28 Nb2 Se2 132.83(11) ?
C23 Nb2 Se2 110.45(11) ?
C21 Nb2 Se3 133.43(12) ?
C20 Nb2 Se3 128.80(12) ?
C26 Nb2 Se3 85.59(12) ?
C22 Nb2 Se3 100.27(11) ?
C25 Nb2 Se3 118.04(12) ?
C27 Nb2 Se3 82.20(13) ?
C19 Nb2 Se3 94.99(12) ?
C24 Nb2 Se3 137.17(12) ?
C28 Nb2 Se3 110.99(13) ?
C23 Nb2 Se3 79.64(11) ?
C3 C1 C4 110.3(4) ?
C3 C1 C2 109.5(4) ?
C4 C1 C2 109.4(4) ?
C1 C2 H2A 109.5 ?
C1 C2 H2B 109.5 ?
H2A C2 H2B 109.5 ?
C1 C2 H2C 109.5 ?
H2A C2 H2C 109.5 ?
H2B C2 H2C 109.5 ?
C1 C3 H3A 109.5 ?
C1 C3 H3B 109.5 ?
H3A C3 H3B 109.5 ?
C1 C3 H3C 109.5 ?
H3A C3 H3C 109.5 ?
H3B C3 H3C 109.5 ?
C1 C4 H4A 109.5 ?
C1 C4 H4B 109.5 ?
H4A C4 H4B 109.5 ?
C1 C4 H4C 109.5 ?
H4A C4 H4C 109.5 ?
H4B C4 H4C 109.5 ?
C6 C5 C7 110.6(4) ?
C6 C5 C8 110.2(4) ?
C7 C5 C8 109.8(4) ?
C5 C6 H6A 109.5 ?
C5 C6 H6B 109.5 ?
H6A C6 H6B 109.5 ?
C5 C6 H6C 109.5 ?
H6A C6 H6C 109.5 ?
H6B C6 H6C 109.5 ?
C5 C7 H7A 109.5 ?
C5 C7 H7B 109.5 ?
H7A C7 H7B 109.5 ?
C5 C7 H7C 109.5 ?
H7A C7 H7C 109.5 ?
H7B C7 H7C 109.5 ?
C5 C8 H8A 109.5 ?
C5 C8 H8B 109.5 ?
H8A C8 H8B 109.5 ?
C5 C8 H8C 109.5 ?
H8A C8 H8C 109.5 ?
H8B C8 H8C 109.5 ?
C13 C9 C10 108.3(4) ?
C13 C9 Nb1 74.1(3) ?
C10 C9 Nb1 70.2(2) ?
C13 C9 H9 125.8 ?
C10 C9 H9 125.8 ?
Nb1 C9 H9 121.6 ?
C11 C10 C9 107.5(4) ?
C11 C10 Nb1 72.9(3) ?
C9 C10 Nb1 75.9(3) ?
C11 C10 H10 126.2 ?
C9 C10 H10 126.2 ?
Nb1 C10 H10 117.1 ?
C12 C11 C10 107.1(4) ?
C12 C11 Nb1 74.3(3) ?
C10 C11 Nb1 73.0(3) ?
C12 C11 H11 126.5 ?
C10 C11 H11 126.5 ?
Nb1 C11 H11 118.3 ?
C13 C12 C11 109.6(4) ?
C13 C12 Nb1 75.7(3) ?
C11 C12 Nb1 71.8(3) ?
C13 C12 H12 125.2 ?
C11 C12 H12 125.2 ?
Nb1 C12 H12 119.0 ?
C12 C13 C9 107.4(5) ?
C12 C13 Nb1 71.3(3) ?
C9 C13 Nb1 73.2(3) ?
C12 C13 H13 126.3 ?
C9 C13 H13 126.3 ?
Nb1 C13 H13 121.0 ?
C18 C14 C15 107.0(4) ?
C18 C14 Nb1 73.4(3) ?
C15 C14 Nb1 73.3(2) ?
C18 C14 H14 126.5 ?
C15 C14 H14 126.5 ?
Nb1 C14 H14 118.8 ?
C14 C15 C16 108.9(4) ?
C14 C15 Nb1 72.8(2) ?
C16 C15 Nb1 74.4(3) ?
C14 C15 H15 125.5 ?
C16 C15 H15 125.5 ?
Nb1 C15 H15 119.0 ?
C17 C16 C15 107.7(5) ?
C17 C16 Nb1 72.8(3) ?
C15 C16 Nb1 71.9(3) ?
C17 C16 H16 126.1 ?
C15 C16 H16 126.1 ?
Nb1 C16 H16 121.0 ?
C16 C17 C18 107.7(4) ?
C16 C17 Nb1 73.8(3) ?
C18 C17 Nb1 72.4(3) ?
C16 C17 H17 126.2 ?
C18 C17 H17 126.2 ?
Nb1 C17 H17 119.5 ?
C14 C18 C17 108.7(5) ?
C14 C18 Nb1 72.7(3) ?
C17 C18 Nb1 73.7(3) ?
C14 C18 H18 125.6 ?
C17 C18 H18 125.6 ?
Nb1 C18 H18 119.8 ?
C23 C19 C20 109.1(4) ?
C23 C19 Nb2 74.6(3) ?
C20 C19 Nb2 71.6(3) ?
C23 C19 H19 125.4 ?
C20 C19 H19 125.4 ?
Nb2 C19 H19 120.1 ?
C21 C20 C19 107.0(4) ?
C21 C20 Nb2 72.7(3) ?
C19 C20 Nb2 74.6(3) ?
C21 C20 H20 126.5 ?
C19 C20 H20 126.5 ?
Nb2 C20 H20 118.3 ?
C20 C21 C22 108.7(4) ?
C20 C21 Nb2 73.3(3) ?
C22 C21 Nb2 73.5(3) ?
C20 C21 H21 125.7 ?
C22 C21 H21 125.7 ?
Nb2 C21 H21 119.3 ?
C23 C22 C21 107.3(4) ?
C23 C22 Nb2 75.4(2) ?
C21 C22 Nb2 72.1(2) ?
C23 C22 H22 126.3 ?
C21 C22 H22 126.3 ?
Nb2 C22 H22 118.1 ?
C19 C23 C22 107.8(4) ?
C19 C23 Nb2 72.3(3) ?
C22 C23 Nb2 71.0(2) ?
C19 C23 H23 126.1 ?
C22 C23 H23 126.1 ?
Nb2 C23 H23 122.3 ?
C25 C24 C28 107.7(4) ?
C25 C24 Nb2 72.7(3) ?
C28 C24 Nb2 73.3(3) ?
C25 C24 H24 126.1 ?
C28 C24 H24 126.1 ?
Nb2 C24 H24 119.7 ?
C24 C25 C26 108.3(4) ?
C24 C25 Nb2 74.0(3) ?
C26 C25 Nb2 72.3(3) ?
C24 C25 H25 125.8 ?
C26 C25 H25 125.8 ?
Nb2 C25 H25 119.7 ?
C27 C26 C25 107.4(5) ?
C27 C26 Nb2 73.9(3) ?
C25 C26 Nb2 73.7(3) ?
C27 C26 H26 126.3 ?
C25 C26 H26 126.3 ?
Nb2 C26 H26 118.0 ?
C28 C27 C26 108.5(4) ?
C28 C27 Nb2 74.0(3) ?
C26 C27 Nb2 72.3(3) ?
C28 C27 H27 125.8 ?
C26 C27 H27 125.8 ?
Nb2 C27 H27 119.7 ?
C27 C28 C24 108.1(4) ?
C27 C28 Nb2 72.8(3) ?
C24 C28 Nb2 73.1(3) ?
C27 C28 H28 126.0 ?
C24 C28 H28 126.0 ?
Nb2 C28 H28 119.9 ?

loop_
_geom_bond_atom_site_label_1
_geom_bond_atom_site_label_2
_geom_bond_distance
_geom_bond_publ_flag
Nb1 Se1 2.6630(11) y
Nb1 Se2 2.5488(9) y
Nb2 Se2 2.5366(7) y
Nb2 Se3 2.6326(11) y
Se1 C1 2.014(5) y
Se3 C5 2.034(5) y
C1 C2 1.532(7) n
C1 C3 1.527(6) n
C1 C4 1.530(6) n
C5 C6 1.515(6) n
C5 C7 1.514(6) n
C5 C8 1.526(6) n
Nb1 C11 2.390(5) ?
Nb1 C10 2.391(4) ?
Nb1 C14 2.411(4) ?
Nb1 C15 2.417(4) ?
Nb1 C18 2.420(5) ?
Nb1 C12 2.422(5) ?
Nb1 C17 2.436(5) ?
Nb1 C16 2.450(5) ?
Nb1 C9 2.465(4) ?
Nb1 C13 2.477(4) ?
Nb2 C21 2.387(5) ?
Nb2 C20 2.395(4) ?
Nb2 C26 2.402(5) ?
Nb2 C22 2.405(4) ?
Nb2 C25 2.421(4) ?
Nb2 C27 2.422(5) ?
Nb2 C19 2.434(4) ?
Nb2 C24 2.436(4) ?
Nb2 C28 2.438(5) ?
Nb2 C23 2.462(4) ?
C2 H2A 0.9800 ?
C2 H2B 0.9800 ?
C2 H2C 0.9800 ?
C3 H3A 0.9800 ?
C3 H3B 0.9800 ?
C3 H3C 0.9800 ?
C4 H4A 0.9800 ?
C4 H4B 0.9800 ?
C4 H4C 0.9800 ?
C6 H6A 0.9800 ?
C6 H6B 0.9800 ?
C6 H6C 0.9800 ?
C7 H7A 0.9800 ?
C7 H7B 0.9800 ?
C7 H7C 0.9800 ?
C8 H8A 0.9800 ?
C8 H8B 0.9800 ?
C8 H8C 0.9800 ?
C9 C13 1.392(6) ?
C9 C10 1.421(6) ?
C9 H9 0.9500 ?
C10 C11 1.405(7) ?
C10 H10 0.9500 ?
C11 C12 1.400(7) ?
C11 H11 0.9500 ?
C12 C13 1.392(7) ?
C12 H12 0.9500 ?
C13 H13 0.9500 ?
C14 C18 1.406(7) ?
C14 C15 1.409(6) ?
C14 H14 0.9500 ?
C15 C16 1.411(7) ?
C15 H15 0.9500 ?
C16 C17 1.402(7) ?
C16 H16 0.9500 ?
C17 C18 1.417(7) ?
C17 H17 0.9500 ?
C18 H18 0.9500 ?
C19 C23 1.396(6) ?
C19 C20 1.405(6) ?
C19 H19 0.9500 ?
C20 C21 1.400(7) ?
C20 H20 0.9500 ?
C21 C22 1.414(6) ?
C21 H21 0.9500 ?
C22 C23 1.408(6) ?
C22 H22 0.9500 ?
C23 H23 0.9500 ?
C24 C25 1.392(6) ?
C24 C28 1.408(7) ?
C24 H24 0.9500 ?
C25 C26 1.409(7) ?
C25 H25 0.9500 ?
C26 C27 1.400(6) ?
C26 H26 0.9500 ?
C27 C28 1.390(7) ?
C27 H27 0.9500 ?
C28 H28 0.9500 ?
